data_4329844
loop_
_publ_author_name
'Christian Hering'
'Mathias Lehmann'
'Axel Schulz'
'Alexander Villinger'

_publ_contact_author_address
;
Universit\"at Rostock
Institut f\"ur Chemie
Abteilung f\"ur Anorganische Chemie
Albert-Einstein-Strasse 3a 
18059 Rostock
Bundesrepublik Deutschland
;
_publ_contact_author_email
;
axel.schulz@uni-rostock.de, alexander.villinger@uni-rostock.de'
;
_publ_contact_author_fax '+49 (0)381/498-6382'
_publ_contact_author_name 'Axel Schulz'
_publ_contact_author_phone '+49 (0)381/498-6400 or 6403'
_publ_section_title
;
 Chlorine/Methyl Exchange Reactions in Silylated Aminostibanes: A New
 Route To Stibinostibonium Cations
;
_journal_name_full 'Inorganic Chemistry'
_journal_page_first 8212
_journal_page_last 8224
_journal_paper_doi 10.1021/ic300770b
_journal_volume 51
_journal_year 2012
_chemical_formula_moiety
;
C7 H21 Sb3 2+, 2(Cl4 Ga -) , 0.5(C H2 Cl2)
;
_chemical_formula_sum 'C7.5 H22 Cl9 Ga2 Sb3'
_chemical_formula_weight 935.99
_chemical_name_systematic
;
 ?
;
_space_group_IT_number 4
_symmetry_cell_setting monoclinic
_symmetry_Int_Tables_number 4
_symmetry_space_group_name_Hall 'P 2yb'
_symmetry_space_group_name_H-M 'P 1 21 1'
_atom_sites_solution_hydrogens geom
_atom_sites_solution_primary direct
_atom_sites_solution_secondary difmap
_audit_author_name 'Villinger, A.'
_audit_creation_method SHELXL-97
_cell_angle_alpha 90.00
_cell_angle_beta 92.582(2)
_cell_angle_gamma 90.00
_cell_formula_units_Z 4
_cell_length_a 12.6565(3)
_cell_length_b 13.1801(4)
_cell_length_c 16.2711(4)
_cell_measurement_reflns_used 1797
_cell_measurement_temperature 173(2)
_cell_measurement_theta_max 37.695
_cell_measurement_theta_min 5.012
_cell_volume 2711.49(12)
_computing_cell_refinement 'Bruker Apex V7.51A'
_computing_data_collection 'Bruker Apex V7.51A'
_computing_data_reduction 'Bruker SAINT'
_computing_molecular_graphics 'ORTEP-3v2.01 (Farrugia, 1997)'
_computing_publication_material SHELXL-97
_computing_structure_refinement 'SHELXL-97 (Sheldrick, 1997)'
_computing_structure_solution 'SHELXS-97 (Sheldrick, 1997)'
_diffrn_ambient_temperature 173(2)
_diffrn_measured_fraction_theta_full 0.997
_diffrn_measured_fraction_theta_max 0.997
_diffrn_measurement_device_type 'Bruker-Nonius Apex X8-CCD-diffractometer'
_diffrn_measurement_method 'phi and omega scans'
_diffrn_radiation_monochromator graphite
_diffrn_radiation_source 'sealed tube'
_diffrn_radiation_type MoK\a
_diffrn_radiation_wavelength 0.71073
_diffrn_reflns_av_R_equivalents 0.0799
_diffrn_reflns_av_sigmaI/netI 0.1748
_diffrn_reflns_limit_h_max 16
_diffrn_reflns_limit_h_min -15
_diffrn_reflns_limit_k_max 17
_diffrn_reflns_limit_k_min -16
_diffrn_reflns_limit_l_max 21
_diffrn_reflns_limit_l_min -20
_diffrn_reflns_number 23474
_diffrn_reflns_theta_full 27.46
_diffrn_reflns_theta_max 27.46
_diffrn_reflns_theta_min 2.60
_exptl_absorpt_coefficient_mu 5.792
_exptl_absorpt_correction_T_max 0.8454
_exptl_absorpt_correction_T_min 0.4770
_exptl_absorpt_correction_type multi-scan
_exptl_absorpt_process_details '(SADABS; Sheldrick, 2004)'
_exptl_crystal_colour colourless
_exptl_crystal_density_diffrn 2.293
_exptl_crystal_description block
_exptl_crystal_F_000 1740
_exptl_crystal_size_max 0.15
_exptl_crystal_size_mid 0.12
_exptl_crystal_size_min 0.03
_refine_diff_density_max 1.391
_refine_diff_density_min -1.167
_refine_diff_density_rms 0.233
_refine_ls_abs_structure_details 'Flack H D (1983), Acta Cryst. A39, 876-881'
_refine_ls_abs_structure_Flack 0.03(2)
_refine_ls_extinction_method none
_refine_ls_goodness_of_fit_ref 0.905
_refine_ls_hydrogen_treatment constr
_refine_ls_matrix_type full
_refine_ls_number_parameters 396
_refine_ls_number_reflns 12006
_refine_ls_number_restraints 1
_refine_ls_restrained_S_all 0.905
_refine_ls_R_factor_all 0.1430
_refine_ls_R_factor_gt 0.0612
_refine_ls_shift/su_max 0.001
_refine_ls_shift/su_mean 0.000
_refine_ls_structure_factor_coef Fsqd
_refine_ls_weighting_details 'calc w=1/[\s^2^(Fo^2^)+(0.0122P)^2^+0.0000P] where P=(Fo^2^+2Fc^2^)/3'
_refine_ls_weighting_scheme calc
_refine_ls_wR_factor_gt 0.0723
_refine_ls_wR_factor_ref 0.0858
_reflns_number_gt 6856
_reflns_number_total 12006
_reflns_threshold_expression >2\s(I)
_cod_data_source_file ic300770b_si_001_16.cif
_cod_data_source_block is_ch79_2
_cod_original_sg_symbol_H-M 'P 21'
_cod_original_formula_sum 'C7.50 H22 Cl9 Ga2 Sb3'
_cod_database_code 4329844

loop_
_symmetry_equiv_pos_as_xyz
'x, y, z'
'-x, y+1/2, -z'

loop_
_atom_site_label
_atom_site_type_symbol
_atom_site_fract_x
_atom_site_fract_y
_atom_site_fract_z
_atom_site_U_iso_or_equiv
_atom_site_adp_type
_atom_site_occupancy
_atom_site_symmetry_multiplicity
_atom_site_calc_flag
_atom_site_refinement_flags
Sb1 Sb 0.67152(6) -0.10362(8) -0.00343(5) 0.0283(2) Uani 1 1 d .
Sb2 Sb 0.56306(6) 0.04175(8) 0.08702(5) 0.0275(2) Uani 1 1 d .
Sb3 Sb 0.88377(6) -0.04532(8) 0.03256(5) 0.0249(2) Uani 1 1 d .
C1 C 0.6620(9) -0.0184(10) -0.1195(7) 0.034(4) Uani 1 1 d .
H1A H 0.5995 0.0255 -0.1209 0.051 Uiso 1 1 calc R
H1B H 0.6567 -0.0660 -0.1658 0.051 Uiso 1 1 calc R
H1C H 0.7257 0.0233 -0.1237 0.051 Uiso 1 1 calc R
C2 C 0.6463(9) 0.1305(11) 0.1710(7) 0.035(3) Uani 1 1 d .
H2A H 0.6059 0.1921 0.1816 0.052 Uiso 1 1 calc R
H2B H 0.7145 0.1490 0.1490 0.052 Uiso 1 1 calc R
H2C H 0.6583 0.0926 0.2224 0.052 Uiso 1 1 calc R
C3 C 0.4641(9) 0.1366(12) 0.0144(8) 0.039(4) Uani 1 1 d .
H3A H 0.4219 0.1789 0.0501 0.058 Uiso 1 1 calc R
H3B H 0.4169 0.0951 -0.0212 0.058 Uiso 1 1 calc R
H3C H 0.5073 0.1801 -0.0196 0.058 Uiso 1 1 calc R
C4 C 0.4537(8) -0.0366(11) 0.1572(7) 0.035(4) Uani 1 1 d .
H4A H 0.4746 -0.0306 0.2158 0.052 Uiso 1 1 calc R
H4B H 0.4525 -0.1083 0.1414 0.052 Uiso 1 1 calc R
H4C H 0.3832 -0.0073 0.1472 0.052 Uiso 1 1 calc R
C5 C 0.9642(9) -0.1798(11) 0.0669(8) 0.042(5) Uani 1 1 d .
H5A H 1.0177 -0.1649 0.1107 0.062 Uiso 1 1 calc R
H5B H 0.9988 -0.2077 0.0192 0.062 Uiso 1 1 calc R
H5C H 0.9137 -0.2294 0.0868 0.062 Uiso 1 1 calc R
C6 C 0.9260(9) 0.0576(12) 0.1261(7) 0.035(3) Uani 1 1 d .
H6A H 0.9025 0.0318 0.1787 0.052 Uiso 1 1 calc R
H6B H 0.8923 0.1232 0.1142 0.052 Uiso 1 1 calc R
H6C H 1.0030 0.0661 0.1293 0.052 Uiso 1 1 calc R
C7 C 0.9465(8) 0.0154(12) -0.0746(7) 0.040(4) Uani 1 1 d .
H7A H 0.9040 0.0738 -0.0933 0.060 Uiso 1 1 calc R
H7B H 0.9451 -0.0364 -0.1178 0.060 Uiso 1 1 calc R
H7C H 1.0197 0.0371 -0.0626 0.060 Uiso 1 1 calc R
Sb4 Sb 0.65651(6) 0.54431(8) 0.55261(5) 0.0285(2) Uani 1 1 d .
Sb5 Sb 0.54446(6) 0.44699(8) 0.42109(5) 0.0308(2) Uani 1 1 d .
Sb6 Sb 0.86408(6) 0.50387(7) 0.50462(5) 0.0288(3) Uani 1 1 d .
C8 C 0.6450(9) 0.4177(11) 0.6357(7) 0.037(4) Uani 1 1 d .
H8A H 0.5708 0.4072 0.6482 0.056 Uiso 1 1 calc R
H8B H 0.6865 0.4320 0.6867 0.056 Uiso 1 1 calc R
H8C H 0.6724 0.3565 0.6099 0.056 Uiso 1 1 calc R
C9 C 0.6222(9) 0.3964(12) 0.3160(7) 0.041(4) Uani 1 1 d .
H9A H 0.6591 0.3326 0.3288 0.061 Uiso 1 1 calc R
H9B H 0.6735 0.4477 0.3001 0.061 Uiso 1 1 calc R
H9C H 0.5700 0.3856 0.2705 0.061 Uiso 1 1 calc R
C10 C 0.4275(8) 0.5448(13) 0.3737(7) 0.044(4) Uani 1 1 d .
H10A H 0.4597 0.6094 0.3585 0.066 Uiso 1 1 calc R
H10B H 0.3754 0.5569 0.4153 0.066 Uiso 1 1 calc R
H10C H 0.3924 0.5141 0.3248 0.066 Uiso 1 1 calc R
C11 C 0.4581(10) 0.3246(12) 0.4640(9) 0.050(5) Uani 1 1 d .
H11A H 0.4016 0.3070 0.4233 0.076 Uiso 1 1 calc R
H11B H 0.4269 0.3431 0.5160 0.076 Uiso 1 1 calc R
H11C H 0.5051 0.2661 0.4729 0.076 Uiso 1 1 calc R
C12 C 0.9352(10) 0.6512(12) 0.5079(9) 0.049(5) Uani 1 1 d .
H12A H 0.9594 0.6673 0.5644 0.074 Uiso 1 1 calc R
H12B H 0.8830 0.7018 0.4885 0.074 Uiso 1 1 calc R
H12C H 0.9955 0.6520 0.4722 0.074 Uiso 1 1 calc R
C13 C 0.9466(9) 0.4106(12) 0.5899(8) 0.042(4) Uani 1 1 d .
H13A H 0.9847 0.3581 0.5606 0.063 Uiso 1 1 calc R
H13B H 0.8965 0.3786 0.6261 0.063 Uiso 1 1 calc R
H13C H 0.9972 0.4517 0.6229 0.063 Uiso 1 1 calc R
C14 C 0.8944(8) 0.4461(12) 0.3876(7) 0.036(4) Uani 1 1 d .
H14A H 0.8558 0.4863 0.3454 0.054 Uiso 1 1 calc R
H14B H 0.8711 0.3752 0.3839 0.054 Uiso 1 1 calc R
H14C H 0.9704 0.4498 0.3789 0.054 Uiso 1 1 calc R
Ga1 Ga 0.31753(11) 0.21644(14) 0.76344(9) 0.0340(4) Uani 1 1 d .
Cl1 Cl 0.4848(3) 0.2052(4) 0.7956(2) 0.0545(13) Uani 1 1 d .
Cl2 Cl 0.2980(3) 0.1753(4) 0.6326(2) 0.0573(13) Uani 1 1 d .
Cl3 Cl 0.2614(3) 0.3707(3) 0.7790(2) 0.0495(11) Uani 1 1 d .
Cl4 Cl 0.2305(3) 0.1159(4) 0.8363(3) 0.0751(16) Uani 1 1 d .
Ga2 Ga 0.75626(10) 0.10161(13) 0.42974(9) 0.0297(4) Uani 1 1 d .
Cl5 Cl 0.5962(2) 0.0578(4) 0.3900(2) 0.0502(12) Uani 1 1 d .
Cl6 Cl 0.8222(3) -0.0140(3) 0.5109(2) 0.0552(13) Uani 1 1 d .
Cl7 Cl 0.8551(2) 0.1342(3) 0.3294(2) 0.0422(11) Uani 1 1 d .
Cl8 Cl 0.7433(3) 0.2422(4) 0.5001(2) 0.0540(12) Uani 1 1 d .
Ga3 Ga 0.77608(11) 0.73065(13) 0.76365(9) 0.0299(4) Uani 1 1 d .
Cl9 Cl 0.8359(3) 0.5914(4) 0.7148(2) 0.0577(13) Uani 1 1 d .
Cl10 Cl 0.6046(3) 0.7248(4) 0.7562(2) 0.0608(13) Uani 1 1 d .
Cl11 Cl 0.8297(3) 0.7431(3) 0.8908(2) 0.0490(11) Uani 1 1 d .
Cl12 Cl 0.8282(4) 0.8573(4) 0.6949(3) 0.0819(16) Uani 1 1 d .
Ga4 Ga 0.24980(10) 0.85771(13) 0.95566(9) 0.0302(4) Uani 1 1 d .
Cl13 Cl 0.4123(2) 0.8889(3) 0.9216(2) 0.0412(10) Uani 1 1 d .
Cl14 Cl 0.1466(3) 0.8430(3) 0.8469(2) 0.0442(11) Uani 1 1 d .
Cl15 Cl 0.2539(3) 0.7110(3) 1.0195(2) 0.0432(11) Uani 1 1 d .
Cl16 Cl 0.2005(2) 0.9741(3) 1.0402(2) 0.0433(11) Uani 1 1 d .
C15 C 0.1412(13) 0.6392(16) 0.2923(10) 0.083(7) Uani 1 1 d .
H15A H 0.1551 0.5685 0.2754 0.100 Uiso 1 1 calc R
H15B H 0.1611 0.6453 0.3516 0.100 Uiso 1 1 calc R
Cl17 Cl 0.2182(4) 0.7198(7) 0.2378(3) 0.122(3) Uani 1 1 d .
Cl18 Cl 0.0108(4) 0.6639(5) 0.2776(3) 0.104(2) Uani 1 1 d .

loop_
_atom_site_aniso_label
_atom_site_aniso_U_11
_atom_site_aniso_U_22
_atom_site_aniso_U_33
_atom_site_aniso_U_23
_atom_site_aniso_U_13
_atom_site_aniso_U_12
Sb1 0.0252(5) 0.0278(7) 0.0318(6) -0.0016(5) 0.0000(4) -0.0006(4)
Sb2 0.0257(5) 0.0318(7) 0.0252(5) 0.0007(5) 0.0023(4) 0.0007(5)
Sb3 0.0223(4) 0.0288(6) 0.0237(5) -0.0006(5) 0.0014(4) 0.0016(5)
C1 0.031(7) 0.022(10) 0.048(9) 0.017(8) -0.010(6) -0.009(6)
C2 0.046(6) 0.037(8) 0.021(6) -0.013(5) -0.004(4) -0.007(5)
C3 0.042(9) 0.046(12) 0.028(9) -0.020(8) 0.000(7) 0.019(8)
C4 0.034(7) 0.028(10) 0.042(9) 0.009(8) 0.004(6) -0.018(7)
C5 0.026(8) 0.064(14) 0.034(10) -0.023(9) -0.002(6) 0.000(8)
C6 0.046(6) 0.037(8) 0.021(6) -0.013(5) -0.004(4) -0.007(5)
C7 0.033(8) 0.049(13) 0.038(9) 0.006(8) 0.005(6) -0.015(8)
Sb4 0.0261(5) 0.0322(6) 0.0274(5) -0.0036(5) 0.0031(4) 0.0024(5)
Sb5 0.0289(5) 0.0367(7) 0.0269(5) -0.0008(6) 0.0022(4) -0.0074(5)
Sb6 0.0250(5) 0.0311(7) 0.0305(6) -0.0011(5) 0.0044(4) -0.0012(4)
C8 0.031(7) 0.047(13) 0.034(9) -0.005(8) -0.001(6) 0.017(7)
C9 0.049(9) 0.033(10) 0.040(9) -0.013(9) -0.007(7) -0.012(8)
C10 0.026(7) 0.070(13) 0.036(9) -0.002(10) -0.007(6) 0.012(8)
C11 0.042(9) 0.041(13) 0.069(12) 0.008(10) 0.009(8) -0.016(8)
C12 0.046(9) 0.056(13) 0.045(11) -0.002(9) -0.004(8) -0.020(8)
C13 0.038(8) 0.040(12) 0.048(10) -0.009(9) 0.002(7) 0.002(8)
C14 0.026(7) 0.050(11) 0.033(8) 0.002(9) 0.018(6) -0.007(8)
Ga1 0.0377(9) 0.0333(12) 0.0309(10) -0.0061(9) 0.0018(7) 0.0020(8)
Cl1 0.039(2) 0.066(4) 0.058(3) -0.018(3) -0.0090(19) 0.002(2)
Cl2 0.061(3) 0.069(4) 0.040(3) -0.021(2) -0.009(2) 0.015(2)
Cl3 0.062(3) 0.038(3) 0.049(3) -0.005(2) 0.006(2) 0.003(2)
Cl4 0.058(3) 0.059(4) 0.110(4) 0.036(3) 0.017(3) 0.005(2)
Ga2 0.0237(8) 0.0406(12) 0.0248(9) 0.0021(8) 0.0015(6) 0.0005(7)
Cl5 0.0211(17) 0.080(4) 0.050(2) -0.001(3) 0.0027(15) -0.014(2)
Cl6 0.049(2) 0.061(4) 0.056(3) 0.024(2) 0.0053(19) 0.017(2)
Cl7 0.0306(19) 0.073(4) 0.024(2) -0.001(2) 0.0039(15) -0.0121(19)
Cl8 0.063(3) 0.047(3) 0.053(3) -0.013(2) 0.010(2) -0.002(2)
Ga3 0.0301(9) 0.0326(12) 0.0270(10) 0.0029(9) 0.0018(7) 0.0011(8)
Cl9 0.068(3) 0.058(3) 0.045(3) -0.023(2) -0.011(2) 0.022(2)
Cl10 0.029(2) 0.081(4) 0.071(3) 0.012(3) -0.0014(19) 0.005(2)
Cl11 0.065(3) 0.047(3) 0.034(2) -0.013(2) -0.0057(19) 0.014(2)
Cl12 0.095(3) 0.067(4) 0.086(4) 0.041(3) 0.030(3) -0.011(3)
Ga4 0.0231(8) 0.0323(12) 0.0352(10) -0.0028(8) 0.0034(7) 0.0004(7)
Cl13 0.0242(17) 0.045(3) 0.055(3) -0.001(2) 0.0070(16) -0.0044(18)
Cl14 0.040(2) 0.045(3) 0.047(3) -0.006(2) -0.0065(18) -0.0019(19)
Cl15 0.047(2) 0.042(3) 0.041(2) 0.011(2) 0.0104(17) 0.001(2)
Cl16 0.0355(19) 0.045(3) 0.050(2) -0.016(2) 0.0049(16) 0.0050(19)
C15 0.109(16) 0.10(2) 0.036(12) -0.009(12) -0.039(10) 0.035(13)
Cl17 0.095(4) 0.204(8) 0.068(4) -0.032(5) 0.018(3) -0.045(5)
Cl18 0.082(4) 0.144(7) 0.087(4) 0.025(4) 0.000(3) -0.024(4)

loop_
_atom_type_symbol
_atom_type_description
_atom_type_scat_dispersion_real
_atom_type_scat_dispersion_imag
_atom_type_scat_source
C C 0.0033 0.0016 'International Tables Vol C Tables 4.2.6.8 and 6.1.1.4'
H H 0.0000 0.0000 'International Tables Vol C Tables 4.2.6.8 and 6.1.1.4'
Cl Cl 0.1484 0.1585 'International Tables Vol C Tables 4.2.6.8 and 6.1.1.4'
Ga Ga 0.2307 1.6083 'International Tables Vol C Tables 4.2.6.8 and 6.1.1.4'
Sb Sb -0.5866 1.5461 'International Tables Vol C Tables 4.2.6.8 and 6.1.1.4'

loop_
_geom_angle_atom_site_label_1
_geom_angle_atom_site_label_2
_geom_angle_atom_site_label_3
_geom_angle
C1 Sb1 Sb2 95.3(4)
C1 Sb1 Sb3 93.1(3)
Sb2 Sb1 Sb3 100.83(4)
C2 Sb2 C3 108.1(6)
C2 Sb2 C4 104.4(5)
C3 Sb2 C4 102.0(5)
C2 Sb2 Sb1 119.2(4)
C3 Sb2 Sb1 113.9(3)
C4 Sb2 Sb1 107.4(4)
C6 Sb3 C7 105.2(5)
C6 Sb3 C5 104.4(5)
C7 Sb3 C5 110.1(5)
C6 Sb3 Sb1 122.4(3)
C7 Sb3 Sb1 108.8(3)
C5 Sb3 Sb1 105.6(4)
Sb1 C1 H1A 109.5
Sb1 C1 H1B 109.5
H1A C1 H1B 109.5
Sb1 C1 H1C 109.5
H1A C1 H1C 109.5
H1B C1 H1C 109.5
Sb2 C2 H2A 109.5
Sb2 C2 H2B 109.5
H2A C2 H2B 109.5
Sb2 C2 H2C 109.5
H2A C2 H2C 109.5
H2B C2 H2C 109.5
Sb2 C3 H3A 109.5
Sb2 C3 H3B 109.5
H3A C3 H3B 109.5
Sb2 C3 H3C 109.5
H3A C3 H3C 109.5
H3B C3 H3C 109.5
Sb2 C4 H4A 109.5
Sb2 C4 H4B 109.5
H4A C4 H4B 109.5
Sb2 C4 H4C 109.5
H4A C4 H4C 109.5
H4B C4 H4C 109.5
Sb3 C5 H5A 109.5
Sb3 C5 H5B 109.5
H5A C5 H5B 109.5
Sb3 C5 H5C 109.5
H5A C5 H5C 109.5
H5B C5 H5C 109.5
Sb3 C6 H6A 109.5
Sb3 C6 H6B 109.5
H6A C6 H6B 109.5
Sb3 C6 H6C 109.5
H6A C6 H6C 109.5
H6B C6 H6C 109.5
Sb3 C7 H7A 109.5
Sb3 C7 H7B 109.5
H7A C7 H7B 109.5
Sb3 C7 H7C 109.5
H7A C7 H7C 109.5
H7B C7 H7C 109.5
C8 Sb4 Sb5 94.5(4)
C8 Sb4 Sb6 96.7(3)
Sb5 Sb4 Sb6 98.43(4)
C10 Sb5 C11 103.2(6)
C10 Sb5 C9 104.1(5)
C11 Sb5 C9 107.2(6)
C10 Sb5 Sb4 108.9(4)
C11 Sb5 Sb4 110.5(4)
C9 Sb5 Sb4 121.3(3)
C13 Sb6 C14 106.3(5)
C13 Sb6 C12 108.6(5)
C14 Sb6 C12 104.9(6)
C13 Sb6 Sb4 111.7(3)
C14 Sb6 Sb4 121.9(3)
C12 Sb6 Sb4 102.5(4)
Sb4 C8 H8A 109.5
Sb4 C8 H8B 109.5
H8A C8 H8B 109.5
Sb4 C8 H8C 109.5
H8A C8 H8C 109.5
H8B C8 H8C 109.5
Sb5 C9 H9A 109.5
Sb5 C9 H9B 109.5
H9A C9 H9B 109.5
Sb5 C9 H9C 109.5
H9A C9 H9C 109.5
H9B C9 H9C 109.5
Sb5 C10 H10A 109.5
Sb5 C10 H10B 109.5
H10A C10 H10B 109.5
Sb5 C10 H10C 109.5
H10A C10 H10C 109.5
H10B C10 H10C 109.5
Sb5 C11 H11A 109.5
Sb5 C11 H11B 109.5
H11A C11 H11B 109.5
Sb5 C11 H11C 109.5
H11A C11 H11C 109.5
H11B C11 H11C 109.5
Sb6 C12 H12A 109.5
Sb6 C12 H12B 109.5
H12A C12 H12B 109.5
Sb6 C12 H12C 109.5
H12A C12 H12C 109.5
H12B C12 H12C 109.5
Sb6 C13 H13A 109.5
Sb6 C13 H13B 109.5
H13A C13 H13B 109.5
Sb6 C13 H13C 109.5
H13A C13 H13C 109.5
H13B C13 H13C 109.5
Sb6 C14 H14A 109.5
Sb6 C14 H14B 109.5
H14A C14 H14B 109.5
Sb6 C14 H14C 109.5
H14A C14 H14C 109.5
H14B C14 H14C 109.5
Cl4 Ga1 Cl1 110.45(19)
Cl4 Ga1 Cl3 109.83(17)
Cl1 Ga1 Cl3 110.96(18)
Cl4 Ga1 Cl2 110.4(2)
Cl1 Ga1 Cl2 106.46(15)
Cl3 Ga1 Cl2 108.68(17)
Cl7 Ga2 Cl6 112.61(16)
Cl7 Ga2 Cl5 113.23(15)
Cl6 Ga2 Cl5 108.85(17)
Cl7 Ga2 Cl8 106.79(17)
Cl6 Ga2 Cl8 108.24(17)
Cl5 Ga2 Cl8 106.83(17)
Cl12 Ga3 Cl9 110.60(19)
Cl12 Ga3 Cl11 110.7(2)
Cl9 Ga3 Cl11 108.60(16)
Cl12 Ga3 Cl10 109.32(19)
Cl9 Ga3 Cl10 108.48(19)
Cl11 Ga3 Cl10 109.13(16)
Cl14 Ga4 Cl16 113.72(15)
Cl14 Ga4 Cl13 110.43(14)
Cl16 Ga4 Cl13 109.12(15)
Cl14 Ga4 Cl15 107.99(17)
Cl16 Ga4 Cl15 108.92(16)
Cl13 Ga4 Cl15 106.40(15)
Cl18 C15 Cl17 112.5(11)
Cl18 C15 H15A 109.1
Cl17 C15 H15A 109.1
Cl18 C15 H15B 109.1
Cl17 C15 H15B 109.1
H15A C15 H15B 107.8

loop_
_geom_bond_atom_site_label_1
_geom_bond_atom_site_label_2
_geom_bond_distance
Sb1 C1 2.196(11)
Sb1 Sb2 2.8114(13)
Sb1 Sb3 2.8299(11)
Sb2 C2 2.053(12)
Sb2 C3 2.096(13)
Sb2 C4 2.104(10)
Sb3 C6 2.090(12)
Sb3 C7 2.107(11)
Sb3 C5 2.107(14)
C1 H1A 0.9800
C1 H1B 0.9800
C1 H1C 0.9800
C2 H2A 0.9800
C2 H2B 0.9800
C2 H2C 0.9800
C3 H3A 0.9800
C3 H3B 0.9800
C3 H3C 0.9800
C4 H4A 0.9800
C4 H4B 0.9800
C4 H4C 0.9800
C5 H5A 0.9800
C5 H5B 0.9800
C5 H5C 0.9800
C6 H6A 0.9800
C6 H6B 0.9800
C6 H6C 0.9800
C7 H7A 0.9800
C7 H7B 0.9800
C7 H7C 0.9800
Sb4 C8 2.156(13)
Sb4 Sb5 2.8217(13)
Sb4 Sb6 2.8249(11)
Sb5 C10 2.085(13)
Sb5 C11 2.087(13)
Sb5 C9 2.118(12)
Sb6 C13 2.097(14)
Sb6 C14 2.102(11)
Sb6 C12 2.140(15)
C8 H8A 0.9800
C8 H8B 0.9800
C8 H8C 0.9800
C9 H9A 0.9800
C9 H9B 0.9800
C9 H9C 0.9800
C10 H10A 0.9800
C10 H10B 0.9800
C10 H10C 0.9800
C11 H11A 0.9800
C11 H11B 0.9800
C11 H11C 0.9800
C12 H12A 0.9800
C12 H12B 0.9800
C12 H12C 0.9800
C13 H13A 0.9800
C13 H13B 0.9800
C13 H13C 0.9800
C14 H14A 0.9800
C14 H14B 0.9800
C14 H14C 0.9800
Ga1 Cl4 2.119(5)
Ga1 Cl1 2.163(4)
Ga1 Cl3 2.172(5)
Ga1 Cl2 2.200(4)
Ga2 Cl7 2.145(3)
Ga2 Cl6 2.160(4)
Ga2 Cl5 2.176(3)
Ga2 Cl8 2.188(5)
Ga3 Cl12 2.131(5)
Ga3 Cl9 2.152(4)
Ga3 Cl11 2.154(4)
Ga3 Cl10 2.170(4)
Ga4 Cl14 2.161(4)
Ga4 Cl16 2.170(4)
Ga4 Cl13 2.193(3)
Ga4 Cl15 2.195(4)
C15 Cl18 1.688(16)
C15 Cl17 1.715(19)
C15 H15A 0.9900
C15 H15B 0.9900

loop_
_geom_torsion_atom_site_label_1
_geom_torsion_atom_site_label_2
_geom_torsion_atom_site_label_3
_geom_torsion_atom_site_label_4
_geom_torsion
C1 Sb1 Sb2 C2 -106.2(5)
Sb3 Sb1 Sb2 C2 -12.0(5)
C1 Sb1 Sb2 C3 23.4(5)
Sb3 Sb1 Sb2 C3 117.6(4)
C1 Sb1 Sb2 C4 135.5(4)
Sb3 Sb1 Sb2 C4 -130.3(3)
C1 Sb1 Sb3 C6 108.5(6)
Sb2 Sb1 Sb3 C6 12.5(5)
C1 Sb1 Sb3 C7 -14.5(6)
Sb2 Sb1 Sb3 C7 -110.5(5)
C1 Sb1 Sb3 C5 -132.6(5)
Sb2 Sb1 Sb3 C5 131.4(4)
C8 Sb4 Sb5 C10 131.0(5)
Sb6 Sb4 Sb5 C10 -131.5(4)
C8 Sb4 Sb5 C11 18.3(5)
Sb6 Sb4 Sb5 C11 115.8(4)
C8 Sb4 Sb5 C9 -108.4(6)
Sb6 Sb4 Sb5 C9 -10.9(5)
C8 Sb4 Sb6 C13 -20.2(6)
Sb5 Sb4 Sb6 C13 -115.8(4)
C8 Sb4 Sb6 C14 107.0(6)
Sb5 Sb4 Sb6 C14 11.4(5)
C8 Sb4 Sb6 C12 -136.3(5)
Sb5 Sb4 Sb6 C12 128.1(4)
